data_4109867
loop_
_publ_author_name
'Hexin Xie'
'Liansuo Zu'
'Hao Li'
'Jian Wang'
'Wei Wang'

_publ_section_title
;
 Organocatalytic Enantioselective Cascade Michael-Alkylation Reactions:
 Synthesis of Chiral Cyclopropanes and Investigation of Unexpected
 Organocatalyzed Stereoselective Ring Opening of Cyclopropanes
;
_journal_name_full 'Journal of the American Chemical Society'
_journal_page_first 10886
_journal_page_last 10894
_journal_paper_doi 10.1021/ja073262a
_journal_volume 129
_journal_year 2007
_chemical_formula_moiety 'C14 H13 N O7'
_chemical_formula_sum 'C14 H13 N O7'
_chemical_formula_weight 307.25
_chemical_name_systematic
;
 ?
;
_space_group_IT_number 4
_symmetry_cell_setting monoclinic
_symmetry_space_group_name_Hall 'P 2yb'
_symmetry_space_group_name_H-M 'P 1 21 1'
_atom_sites_solution_hydrogens geom
_atom_sites_solution_primary direct
_atom_sites_solution_secondary difmap
_audit_creation_method SHELXL-97
_cell_angle_alpha 90.00
_cell_angle_beta 99.224(4)
_cell_angle_gamma 90.00
_cell_formula_units_Z 2
_cell_length_a 8.9216(8)
_cell_length_b 6.9662(6)
_cell_length_c 11.5578(10)
_cell_measurement_reflns_used 8448
_cell_measurement_temperature 228(2)
_cell_measurement_theta_max 0.00
_cell_measurement_theta_min 0.00
_cell_volume 709.02(11)
_computing_cell_refinement 'Bruker SMART'
_computing_data_collection 'Bruker SMART'
_computing_data_reduction 'Bruker SAINT'
_computing_molecular_graphics 'Bruker SHELXTL'
_computing_publication_material 'Bruker SHELXTL'
_computing_structure_refinement 'SHELXL-97 (Sheldrick, 1997)'
_computing_structure_solution 'SHELXS-97 (Sheldrick, 1990)'
_diffrn_ambient_temperature 228(2)
_diffrn_measured_fraction_theta_full 0.997
_diffrn_measured_fraction_theta_max 0.997
_diffrn_measurement_device_type 'CCD area detector'
_diffrn_measurement_method 'phi and omega scans'
_diffrn_radiation_monochromator graphite
_diffrn_radiation_source 'fine-focus sealed tube'
_diffrn_radiation_type MoK\a
_diffrn_radiation_wavelength 0.71073
_diffrn_reflns_av_R_equivalents 0.0193
_diffrn_reflns_av_sigmaI/netI 0.0102
_diffrn_reflns_limit_h_max 13
_diffrn_reflns_limit_h_min -13
_diffrn_reflns_limit_k_max 10
_diffrn_reflns_limit_k_min -10
_diffrn_reflns_limit_l_max 15
_diffrn_reflns_limit_l_min -17
_diffrn_reflns_number 22392
_diffrn_reflns_theta_full 33.22
_diffrn_reflns_theta_max 33.22
_diffrn_reflns_theta_min 1.79
_exptl_absorpt_coefficient_mu 0.117
_exptl_absorpt_correction_T_max 0.97
_exptl_absorpt_correction_T_min 0.94
_exptl_absorpt_correction_type multi-scan
_exptl_absorpt_process_details Bruker,SADABS
_exptl_crystal_colour colourless
_exptl_crystal_density_diffrn 1.439
_exptl_crystal_description needle
_exptl_crystal_F_000 320
_exptl_crystal_size_max 0.52
_exptl_crystal_size_mid 0.22
_exptl_crystal_size_min 0.22
_refine_diff_density_max 0.230
_refine_diff_density_min -0.151
_refine_diff_density_rms 0.034
_refine_ls_extinction_method none
_refine_ls_goodness_of_fit_ref 0.966
_refine_ls_hydrogen_treatment noref
_refine_ls_matrix_type full
_refine_ls_number_parameters 201
_refine_ls_number_reflns 2911
_refine_ls_number_restraints 1
_refine_ls_restrained_S_all 0.966
_refine_ls_R_factor_all 0.0367
_refine_ls_R_factor_gt 0.0337
_refine_ls_shift/su_max 0.000
_refine_ls_shift/su_mean 0.000
_refine_ls_structure_factor_coef Fsqd
_refine_ls_weighting_details 'calc w=1/[\s^2^(Fo^2^)+(0.0297P)^2^+0.1435P] where P=(Fo^2^+2Fc^2^)/3'
_refine_ls_weighting_scheme calc
_refine_ls_wR_factor_gt 0.0763
_refine_ls_wR_factor_ref 0.0786
_reflns_number_gt 2722
_reflns_number_total 2911
_reflns_threshold_expression >2sigma(I)
_cod_data_source_file ja073262asi20070508_111134.cif
_cod_data_source_block 4a
_cod_database_code 4109867

loop_
_symmetry_equiv_pos_as_xyz
'x, y, z'
'-x, y+1/2, -z'

loop_
_atom_site_label
_atom_site_type_symbol
_atom_site_fract_x
_atom_site_fract_y
_atom_site_fract_z
_atom_site_U_iso_or_equiv
_atom_site_adp_type
_atom_site_occupancy
_atom_site_symmetry_multiplicity
_atom_site_calc_flag
_atom_site_refinement_flags
O1 O 0.39345(18) 0.1770(2) 0.43761(13) 0.0635(4) Uani 1 1 d .
O2 O 0.23225(15) 0.3524(3) 0.51048(11) 0.0598(4) Uani 1 1 d .
O3 O 0.77469(12) 0.8450(2) 0.01476(9) 0.0448(3) Uani 1 1 d .
O4 O 0.92680(12) 0.71982(18) 0.16951(9) 0.0432(2) Uani 1 1 d .
O5 O 0.99235(12) 1.1170(2) 0.25678(12) 0.0519(3) Uani 1 1 d .
O6 O 0.78826(11) 1.22448(17) 0.32782(9) 0.0387(2) Uani 1 1 d .
O7 O 0.71057(13) 1.29265(19) 0.06982(11) 0.0507(3) Uani 1 1 d .
N1 N 0.32541(15) 0.3272(2) 0.44425(11) 0.0444(3) Uani 1 1 d .
C1 C 0.35527(15) 0.4882(2) 0.36893(12) 0.0350(3) Uani 1 1 d .
C2 C 0.26726(16) 0.6507(2) 0.36393(14) 0.0410(3) Uani 1 1 d .
H2 H 0.1856 0.6581 0.4060 0.049 Uiso 1 1 calc R
C3 C 0.30072(15) 0.8030(2) 0.29602(14) 0.0390(3) Uani 1 1 d .
H3 H 0.2393 0.9133 0.2898 0.047 Uiso 1 1 calc R
C4 C 0.42535(14) 0.7946(2) 0.23621(12) 0.0315(2) Uani 1 1 d .
C5 C 0.50837(15) 0.6243(2) 0.23980(14) 0.0376(3) Uani 1 1 d .
H5 H 0.5888 0.6145 0.1966 0.045 Uiso 1 1 calc R
C6 C 0.47405(16) 0.4699(2) 0.30591(13) 0.0384(3) Uani 1 1 d .
H6 H 0.5300 0.3552 0.3080 0.046 Uiso 1 1 calc R
C7 C 0.46008(14) 0.9642(2) 0.17064(12) 0.0327(2) Uani 1 1 d .
H7 H 0.3758 1.0341 0.1335 0.039 Uiso 1 1 calc R
C8 C 0.59717(14) 1.0333(2) 0.15656(11) 0.0311(2) Uani 1 1 d .
C9 C 0.75011(13) 0.95176(19) 0.20902(11) 0.0299(2) Uani 1 1 d .
H9 H 0.7334 0.8623 0.2723 0.036 Uiso 1 1 calc R
C10 C 0.81817(14) 0.8360(2) 0.11817(12) 0.0322(2) Uani 1 1 d .
C11 C 1.00074(19) 0.6028(3) 0.09102(16) 0.0471(4) Uani 1 1 d .
H11A H 0.9247 0.5310 0.0390 0.071 Uiso 1 1 calc R
H11B H 1.0705 0.5142 0.1366 0.071 Uiso 1 1 calc R
H11C H 1.0564 0.6850 0.0451 0.071 Uiso 1 1 calc R
C12 C 0.86045(15) 1.1070(2) 0.26420(12) 0.0345(2) Uani 1 1 d .
C13 C 0.8772(2) 1.3801(3) 0.38613(16) 0.0498(4) Uani 1 1 d .
H13A H 0.9602 1.3281 0.4419 0.075 Uiso 1 1 calc R
H13B H 0.8134 1.4594 0.4271 0.075 Uiso 1 1 calc R
H13C H 0.9178 1.4573 0.3285 0.075 Uiso 1 1 calc R
C14 C 0.59706(16) 1.2087(2) 0.08539(13) 0.0388(3) Uani 1 1 d .
H14 H 0.5029 1.2583 0.0499 0.047 Uiso 1 1 calc R

loop_
_atom_site_aniso_label
_atom_site_aniso_U_11
_atom_site_aniso_U_22
_atom_site_aniso_U_33
_atom_site_aniso_U_23
_atom_site_aniso_U_13
_atom_site_aniso_U_12
O1 0.0770(9) 0.0460(8) 0.0677(8) 0.0151(7) 0.0128(7) 0.0032(7)
O2 0.0631(7) 0.0749(10) 0.0443(6) 0.0066(7) 0.0173(6) -0.0132(8)
O3 0.0454(5) 0.0532(7) 0.0373(5) -0.0010(5) 0.0118(4) 0.0059(5)
O4 0.0451(5) 0.0415(5) 0.0443(5) -0.0026(5) 0.0116(4) 0.0167(5)
O5 0.0307(5) 0.0507(7) 0.0757(8) -0.0115(7) 0.0134(5) -0.0013(5)
O6 0.0347(4) 0.0351(5) 0.0467(5) -0.0076(5) 0.0077(4) 0.0016(4)
O7 0.0472(6) 0.0454(7) 0.0596(7) 0.0178(6) 0.0092(5) -0.0022(5)
N1 0.0457(6) 0.0488(8) 0.0367(6) 0.0033(6) 0.0007(5) -0.0107(6)
C1 0.0344(6) 0.0363(7) 0.0337(6) -0.0023(5) 0.0037(5) -0.0058(5)
C2 0.0331(6) 0.0432(8) 0.0497(8) -0.0057(7) 0.0158(6) -0.0020(6)
C3 0.0285(5) 0.0357(7) 0.0546(8) -0.0038(6) 0.0124(5) 0.0029(5)
C4 0.0257(5) 0.0311(6) 0.0380(6) -0.0045(5) 0.0061(4) -0.0005(5)
C5 0.0333(6) 0.0328(6) 0.0498(7) -0.0043(6) 0.0164(5) 0.0021(5)
C6 0.0346(6) 0.0314(6) 0.0502(7) -0.0026(6) 0.0095(5) 0.0021(5)
C7 0.0286(5) 0.0310(6) 0.0380(6) -0.0028(5) 0.0038(4) 0.0026(5)
C8 0.0304(5) 0.0304(5) 0.0327(5) 0.0006(5) 0.0055(4) 0.0037(5)
C9 0.0276(5) 0.0295(5) 0.0336(5) 0.0009(5) 0.0080(4) 0.0030(4)
C10 0.0294(5) 0.0305(6) 0.0387(6) 0.0006(5) 0.0120(4) 0.0001(5)
C11 0.0446(7) 0.0420(8) 0.0579(9) -0.0100(7) 0.0180(7) 0.0100(7)
C12 0.0308(5) 0.0321(6) 0.0405(6) -0.0004(5) 0.0059(5) 0.0035(5)
C13 0.0534(9) 0.0412(8) 0.0544(9) -0.0107(7) 0.0074(7) -0.0063(7)
C14 0.0381(6) 0.0369(7) 0.0407(7) 0.0067(6) 0.0042(5) 0.0044(6)

loop_
_atom_type_symbol
_atom_type_description
_atom_type_scat_dispersion_real
_atom_type_scat_dispersion_imag
_atom_type_scat_source
C C 0.0033 0.0000 'International Tables Vol C Tables 4.2.6.8 and 6.1.1.4'
H H 0.0000 0.0000 'International Tables Vol C Tables 4.2.6.8 and 6.1.1.4'
N N 0.0061 0.0000 'International Tables Vol C Tables 4.2.6.8 and 6.1.1.4'
O O 0.0106 0.0000 'International Tables Vol C Tables 4.2.6.8 and 6.1.1.4'

loop_
_geom_angle_atom_site_label_1
_geom_angle_atom_site_label_2
_geom_angle_atom_site_label_3
_geom_angle
C10 O4 C11 115.77(12)
C12 O6 C13 116.12(12)
O1 N1 O2 123.70(16)
O1 N1 C1 118.59(13)
O2 N1 C1 117.70(16)
C2 C1 C6 122.28(14)
C2 C1 N1 119.81(13)
C6 C1 N1 117.91(14)
C1 C2 C3 118.88(12)
C1 C2 H2 120.6
C3 C2 H2 120.6
C2 C3 C4 120.65(13)
C2 C3 H3 119.7
C4 C3 H3 119.7
C5 C4 C3 118.66(13)
C5 C4 C7 123.11(11)
C3 C4 C7 118.21(12)
C6 C5 C4 120.97(12)
C6 C5 H5 119.5
C4 C5 H5 119.5
C5 C6 C1 118.39(14)
C5 C6 H6 120.8
C1 C6 H6 120.8
C8 C7 C4 128.48(12)
C8 C7 H7 115.8
C4 C7 H7 115.8
C7 C8 C14 116.36(12)
C7 C8 C9 126.53(13)
C14 C8 C9 117.08(11)
C8 C9 C10 110.84(10)
C8 C9 C12 112.37(11)
C10 C9 C12 111.10(10)
C8 C9 H9 107.4
C10 C9 H9 107.4
C12 C9 H9 107.4
O3 C10 O4 125.07(13)
O3 C10 C9 123.93(12)
O4 C10 C9 110.94(11)
O4 C11 H11A 109.5
O4 C11 H11B 109.5
H11A C11 H11B 109.5
O4 C11 H11C 109.5
H11A C11 H11C 109.5
H11B C11 H11C 109.5
O5 C12 O6 124.86(14)
O5 C12 C9 125.88(14)
O6 C12 C9 109.16(11)
O6 C13 H13A 109.5
O6 C13 H13B 109.5
H13A C13 H13B 109.5
O6 C13 H13C 109.5
H13A C13 H13C 109.5
H13B C13 H13C 109.5
O7 C14 C8 124.03(13)
O7 C14 H14 118.0
C8 C14 H14 118.0

loop_
_geom_bond_atom_site_label_1
_geom_bond_atom_site_label_2
_geom_bond_distance
O1 N1 1.218(2)
O2 N1 1.2294(18)
O3 C10 1.1977(17)
O4 C10 1.3271(17)
O4 C11 1.4543(18)
O5 C12 1.1956(16)
O6 C12 1.3332(17)
O6 C13 1.445(2)
O7 C14 1.2077(19)
N1 C1 1.470(2)
C1 C2 1.374(2)
C1 C6 1.3846(19)
C2 C3 1.380(2)
C2 H2 0.9400
C3 C4 1.4015(17)
C3 H3 0.9400
C4 C5 1.396(2)
C4 C7 1.463(2)
C5 C6 1.382(2)
C5 H5 0.9400
C6 H6 0.9400
C7 C8 1.3482(18)
C7 H7 0.9400
C8 C14 1.473(2)
C8 C9 1.5121(17)
C9 C10 1.5253(18)
C9 C12 1.531(2)
C9 H9 0.9900
C11 H11A 0.9700
C11 H11B 0.9700
C11 H11C 0.9700
C13 H13A 0.9700
C13 H13B 0.9700
C13 H13C 0.9700
C14 H14 0.9400

loop_
_geom_hbond_atom_site_label_D
_geom_hbond_atom_site_label_H
_geom_hbond_atom_site_label_A
_geom_hbond_distance_DH
_geom_hbond_distance_HA
_geom_hbond_distance_DA
_geom_hbond_angle_DHA
_geom_hbond_site_symmetry_A
C3 H3 O5 0.94 2.60 3.4872(19) 158.2 1_455
C6 H6 O6 0.94 2.45 3.2584(18) 143.6 1_545
C9 H9 O2 0.99 2.48 3.2941(18) 139.1 2_656
C11 H11A O7 0.97 2.60 3.350(2) 134.5 1_545
C13 H13A O2 0.97 2.44 3.267(2) 143.6 1_665
C14 H14 O3 0.94 2.54 3.4656(18) 167.5 2_655

loop_
_geom_torsion_atom_site_label_1
_geom_torsion_atom_site_label_2
_geom_torsion_atom_site_label_3
_geom_torsion_atom_site_label_4
_geom_torsion
O1 N1 C1 C2 172.04(15)
O2 N1 C1 C2 -7.8(2)
O1 N1 C1 C6 -8.6(2)
O2 N1 C1 C6 171.53(14)
C6 C1 C2 C3 -1.6(2)
N1 C1 C2 C3 177.64(13)
C1 C2 C3 C4 -2.1(2)
C2 C3 C4 C5 4.6(2)
C2 C3 C4 C7 -176.80(13)
C3 C4 C5 C6 -3.4(2)
C7 C4 C5 C6 178.00(13)
C4 C5 C6 C1 -0.1(2)
C2 C1 C6 C5 2.8(2)
N1 C1 C6 C5 -176.54(13)
C5 C4 C7 C8 -37.5(2)
C3 C4 C7 C8 143.91(15)
C4 C7 C8 C14 -179.85(13)
C4 C7 C8 C9 -1.6(2)
C7 C8 C9 C10 101.64(15)
C14 C8 C9 C10 -80.11(15)
C7 C8 C9 C12 -133.39(14)
C14 C8 C9 C12 44.86(15)
C11 O4 C10 O3 2.8(2)
C11 O4 C10 C9 -179.63(12)
C8 C9 C10 O3 15.94(19)
C12 C9 C10 O3 -109.75(15)
C8 C9 C10 O4 -161.62(12)
C12 C9 C10 O4 72.70(14)
C13 O6 C12 O5 3.4(2)
C13 O6 C12 C9 -179.98(12)
C8 C9 C12 O5 -138.53(16)
C10 C9 C12 O5 -13.7(2)
C8 C9 C12 O6 44.88(15)
C10 C9 C12 O6 169.71(11)
C7 C8 C14 O7 176.18(16)
C9 C8 C14 O7 -2.3(2)
